data_2012420
loop_
_publ_author_name
'Jeyabharathi, A.'
'Ponnuswamy, M. N.'
'Nanjundan, S.'
'Fun, Hoong-Kun'
'Suchada Chantrapromma'
'Usman, Anwar'
'Razak, Ibrahim Abdul'

_publ_section_title
;
 4-[3-(3,4-Dimethoxyphenyl)prop-2-enoyl]phenyl methacrylate and
 4-[3-(2-bromophenyl)prop-2-enoyl]phenyl methacrylate
;
_journal_issue 1
_journal_name_full 'Acta Crystallographica Section C'
_journal_page_first o26
_journal_page_last o28
_journal_paper_doi 10.1107/S0108270101018273
_journal_volume 58
_journal_year 2002
_chemical_formula_iupac 'C21 H20 O5'
_chemical_formula_moiety 'C21 H20 O5'
_chemical_formula_sum 'C21 H20 O5'
_chemical_formula_weight 352.37
_chemical_name_systematic
;
4-[3-(3,4-Dimethoxyphenyl)prop-2-enoyl]phenyl methacrylate
;
_space_group_IT_number 15
_symmetry_cell_setting monoclinic
_symmetry_space_group_name_Hall '-C 2yc'
_symmetry_space_group_name_H-M 'C 1 2/c 1'
_atom_sites_solution_hydrogens geom
_atom_sites_solution_primary direct
_atom_sites_solution_secondary difmap
_audit_creation_method SHELXL-97
_cell_angle_alpha 90.00
_cell_angle_beta 109.680(10)
_cell_angle_gamma 90.00
_cell_formula_units_Z 8
_cell_length_a 13.381(2)
_cell_length_b 20.813(2)
_cell_length_c 13.881(2)
_cell_measurement_reflns_used 25
_cell_measurement_temperature 293(2)
_cell_measurement_theta_max 25.0
_cell_measurement_theta_min 4.1
_cell_volume 3640.0(9)
_computing_cell_refinement 'CAD-4 Software'
_computing_data_collection 'CAD-4 Software (Enraf-Nonius, 1989)'
_computing_data_reduction 'SDP (Frenz, 1978)'
_computing_molecular_graphics 'ZORTEP (Zsolnai,1997)'
_computing_publication_material
;
PARST (Nardelli, 1995) and PLATON (Spek, 1990)
;
_computing_structure_refinement 'SHELXTL (Sheldrick, 1997)'
_computing_structure_solution 'SHELXTL (Sheldrick, 1997)'
_diffrn_ambient_temperature 293(2)
_diffrn_measured_fraction_theta_full .991
_diffrn_measured_fraction_theta_max .991
_diffrn_measurement_device_type 'Enraf-Nonius CAD-4'
_diffrn_measurement_method \w/2\q
_diffrn_radiation_monochromator graphite
_diffrn_radiation_source 'fine-focus sealed tube'
_diffrn_radiation_type CuK\a
_diffrn_radiation_wavelength 1.54180
_diffrn_reflns_av_R_equivalents .0498
_diffrn_reflns_av_sigmaI/netI .0306
_diffrn_reflns_limit_h_max 16
_diffrn_reflns_limit_h_min -2
_diffrn_reflns_limit_k_max 25
_diffrn_reflns_limit_k_min 0
_diffrn_reflns_limit_l_max 16
_diffrn_reflns_limit_l_min -17
_diffrn_reflns_number 3812
_diffrn_reflns_theta_full 72.02
_diffrn_reflns_theta_max 72.02
_diffrn_reflns_theta_min 4.10
_diffrn_standards_decay_% <0.1
_diffrn_standards_interval_count 200
_diffrn_standards_interval_time 120
_diffrn_standards_number 3
_exptl_absorpt_coefficient_mu .752
_exptl_absorpt_correction_type none
_exptl_crystal_colour colourless
_exptl_crystal_density_diffrn 1.286
_exptl_crystal_density_method 'not measured'
_exptl_crystal_description needle
_exptl_crystal_F_000 1488
_exptl_crystal_size_max .3
_exptl_crystal_size_mid .2
_exptl_crystal_size_min .2
_refine_diff_density_max .271
_refine_diff_density_min -.219
_refine_ls_extinction_method none
_refine_ls_goodness_of_fit_ref 1.040
_refine_ls_hydrogen_treatment constr
_refine_ls_matrix_type full
_refine_ls_number_parameters 238
_refine_ls_number_reflns 3549
_refine_ls_number_restraints 0
_refine_ls_restrained_S_all 1.040
_refine_ls_R_factor_all .0790
_refine_ls_R_factor_gt .0536
_refine_ls_shift/su_max <0.001
_refine_ls_shift/su_mean .000
_refine_ls_structure_factor_coef Fsqd
_refine_ls_weighting_details 'calc w = 1/[\s^2^(Fo^2^)+(0.0922P)^2^+0.6924P] where P = (Fo^2^+2Fc^2^)/3'
_refine_ls_weighting_scheme calc
_refine_ls_wR_factor_gt .1448
_refine_ls_wR_factor_ref .1628
_reflns_number_gt 2444
_reflns_number_total 3549
_reflns_threshold_expression I>2\s(I)
_cod_data_source_file da1204.cif
_cod_data_source_block I
_cod_original_cell_volume 3640.0(8)
_cod_original_sg_symbol_H-M 'C 2/c'
_cod_database_code 2012420
_cod_database_fobs_code 2012420

loop_
_symmetry_equiv_pos_as_xyz
'x, y, z'
'-x, y, -z+1/2'
'x+1/2, y+1/2, z'
'-x+1/2, y+1/2, -z+1/2'
'-x, -y, -z'
'x, -y, z-1/2'
'-x+1/2, -y+1/2, -z'
'x+1/2, -y+1/2, z-1/2'

loop_
_atom_site_label
_atom_site_fract_x
_atom_site_fract_y
_atom_site_fract_z
_atom_site_U_iso_or_equiv
_atom_site_adp_type
_atom_site_calc_flag
_atom_site_refinement_flags
_atom_site_occupancy
_atom_site_disorder_assembly
_atom_site_disorder_group
_atom_site_type_symbol
C1 .48118(16) .16042(10) .11251(15) .0637(5) Uani d . 1 . . C
C10 -.07604(15) .06351(10) .11849(14) .0613(5) Uani d . 1 . . C
O5 .49370(12) .04848(7) .11396(13) .0766(4) Uani d . 1 . . O
C3 .32772(16) .09852(9) .10879(15) .0608(5) Uani d . 1 . . C
H3 .2951 .0590 .1082 .073 Uiso calc R 1 . . H
C2 .43169(16) .10073(9) .11195(15) .0613(5) Uani d . 1 . . C
O4 .58327(12) .15740(7) .11380(14) .0803(5) Uani d . 1 . . O
C4 .27059(16) .15542(9) .10639(15) .0636(5) Uani d . 1 . . C
C9 -.01194(16) .11840(10) .10340(16) .0682(5) Uani d . 1 . . C
O2 -.26290(13) -.08349(9) .17100(11) .0855(5) Uani d . 1 . . O
C13 -.19997(17) -.03308(12) .15513(15) .0694(5) Uani d . 1 . . C
C17 -.32525(15) -.14995(9) .27588(17) .0662(5) Uani d . 1 . . C
C8 .09742(16) .10715(10) .10483(15) .0651(5) Uani d . 1 . . C
H8 .1227 .0653 .1078 .078 Uiso calc R 1 . . H
C16 -.25796(16) -.09516(10) .26773(16) .0665(5) Uani d . 1 . . C
C15 -.16951(17) .07756(12) .13748(17) .0737(6) Uani d . 1 . . C
H15 -.1904 .1202 .1377 .088 Uiso calc R 1 . . H
O1 -.04908(14) .17312(8) .09273(17) .1000(6) Uani d . 1 . . O
C7 .16029(17) .15598(10) .10187(16) .0672(5) Uani d . 1 . . C
H7 .1293 .1964 .0961 .081 Uiso calc R 1 . . H
C11 -.04766(16) -.00037(10) .11653(15) .0656(5) Uani d . 1 . . C
H11 .0141 -.0107 .1033 .079 Uiso calc R 1 . . H
O3 -.20585(16) -.06307(9) .33833(13) .0983(6) Uani d . 1 . . O
C20 .44644(19) -.01285(10) .1069(2) .0784(6) Uani d . 1 . . C
H20A .4981 -.0453 .1092 .118 Uiso calc R 1 . . H
H20B .3883 -.0161 .0436 .118 Uiso calc R 1 . . H
H20C .4208 -.0188 .1631 .118 Uiso calc R 1 . . H
C5 .32143(18) .21358(10) .10825(18) .0714(5) Uani d . 1 . . C
H5 .2848 .2516 .1077 .086 Uiso calc R 1 . . H
C19 -.3193(2) -.16732(11) .3809(2) .0808(6) Uani d . 1 . . C
H19A -.3531 -.2081 .3799 .121 Uiso calc R 1 . . H
H19B -.3546 -.1351 .4071 .121 Uiso calc R 1 . . H
H19C -.2462 -.1700 .4239 .121 Uiso calc R 1 . . H
C6 .42588(18) .21615(10) .11093(17) .0719(6) Uani d . 1 . . C
H6 .4585 .2557 .1117 .086 Uiso calc R 1 . . H
C14 -.23157(17) .02958(13) .15588(17) .0776(6) Uani d . 1 . . C
H14 -.2938 .0395 .1686 .093 Uiso calc R 1 . . H
C18 -.38625(19) -.18055(12) .1917(2) .0881(7) Uani d . 1 . . C
H18A -.4282 -.2150 .1974 .106 Uiso calc R 1 . . H
H18B -.3866 -.1674 .1276 .106 Uiso calc R 1 . . H
C21 .6354(2) .21722(12) .1145(2) .0877(7) Uani d . 1 . . C
H21A .7059 .2095 .1138 .132 Uiso calc R 1 . . H
H21B .6392 .2408 .1751 .132 Uiso calc R 1 . . H
H21C .5963 .2417 .0552 .132 Uiso calc R 1 . . H
C12 -.10995(18) -.04891(11) .13405(16) .0705(5) Uani d . 1 . . C
H12 -.0911 -.0917 .1316 .085 Uiso calc R 1 . . H

loop_
_atom_site_aniso_label
_atom_site_aniso_U_11
_atom_site_aniso_U_22
_atom_site_aniso_U_33
_atom_site_aniso_U_12
_atom_site_aniso_U_13
_atom_site_aniso_U_23
C1 .0659(11) .0603(11) .0645(12) -.0067(9) .0217(9) .0041(9)
C10 .0554(10) .0722(12) .0520(10) .0076(9) .0124(8) .0071(8)
O5 .0688(9) .0556(8) .1095(12) -.0026(6) .0353(8) -.0002(7)
C3 .0652(11) .0557(10) .0615(11) -.0059(8) .0214(9) .0025(8)
C2 .0665(11) .0555(10) .0619(11) -.0016(8) .0216(9) .0018(8)
O4 .0705(9) .0656(9) .1086(12) -.0092(7) .0351(8) .0071(8)
C4 .0681(12) .0617(11) .0599(11) -.0002(9) .0200(9) .0040(9)
C9 .0654(11) .0675(12) .0693(12) .0137(10) .0195(9) .0131(10)
O2 .0815(10) .1059(12) .0691(9) -.0348(9) .0254(8) -.0158(8)
C13 .0623(11) .0908(15) .0520(11) -.0138(10) .0152(9) -.0061(10)
C17 .0547(10) .0593(11) .0897(15) .0040(8) .0310(10) -.0089(10)
C8 .0643(11) .0659(12) .0646(12) .0069(9) .0209(9) .0086(9)
C16 .0594(11) .0746(13) .0665(12) -.0033(9) .0226(9) -.0085(10)
C15 .0591(11) .0815(14) .0784(14) .0144(10) .0202(10) .0080(11)
O1 .0795(10) .0739(11) .1498(18) .0194(8) .0429(11) .0263(10)
C7 .0686(12) .0651(12) .0671(12) .0078(9) .0219(10) .0074(9)
C11 .0607(11) .0759(13) .0620(11) .0039(9) .0230(9) .0017(9)
O3 .1109(13) .1109(13) .0701(10) -.0475(11) .0266(9) -.0144(9)
C20 .0723(13) .0567(12) .1021(17) -.0018(10) .0238(12) .0013(11)
C5 .0789(14) .0558(11) .0797(14) .0039(10) .0271(11) .0043(10)
C19 .0787(14) .0681(13) .1035(18) .0066(11) .0411(13) .0042(12)
C6 .0788(14) .0579(11) .0785(14) -.0111(10) .0259(11) .0021(10)
C14 .0559(11) .1020(18) .0739(14) .0020(11) .0204(10) -.0010(12)
C18 .0767(14) .0794(15) .113(2) -.0158(12) .0383(14) -.0282(14)
C21 .0797(15) .0717(14) .116(2) -.0169(11) .0388(14) .0087(13)
C12 .0728(13) .0740(13) .0655(12) -.0033(10) .0243(10) -.0035(10)

loop_
_atom_type_symbol
_atom_type_description
_atom_type_scat_dispersion_real
_atom_type_scat_dispersion_imag
_atom_type_scat_source
C C .0181 .0091 'International Tables Vol C Tables 4.2.6.8 and 6.1.1.4'
H H .0000 .0000 'International Tables Vol C Tables 4.2.6.8 and 6.1.1.4'
O O .0492 .0322 'International Tables Vol C Tables 4.2.6.8 and 6.1.1.4'

loop_
_geom_angle_atom_site_label_1
_geom_angle_atom_site_label_2
_geom_angle_atom_site_label_3
_geom_angle
_geom_angle_publ_flag
O4 C1 C6 124.93(18) yes
O4 C1 C2 115.32(18) yes
C6 C1 C2 119.75(19) ?
C11 C10 C15 118.3(2) ?
C11 C10 C9 124.07(18) yes
C15 C10 C9 117.59(19) yes
C2 O5 C20 117.66(16) ?
C2 C3 C4 120.57(17) ?
C2 C3 H3 119.7 ?
C4 C3 H3 119.7 ?
O5 C2 C3 125.13(17) yes
O5 C2 C1 114.99(17) yes
C3 C2 C1 119.87(18) ?
C1 O4 C21 116.50(17) ?
C5 C4 C3 118.48(19) ?
C5 C4 C7 118.57(19) ?
C3 C4 C7 122.95(18) ?
O1 C9 C8 120.4(2) ?
O1 C9 C10 119.96(19) ?
C8 C9 C10 119.56(18) ?
C16 O2 C13 117.39(16) ?
C14 C13 C12 121.7(2) ?
C14 C13 O2 120.3(2) ?
C12 C13 O2 117.9(2) ?
C18 C17 C19 124.0(2) ?
C18 C17 C16 120.5(2) ?
C19 C17 C16 115.56(19) ?
C7 C8 C9 120.91(19) ?
C7 C8 H8 119.5 ?
C9 C8 H8 119.5 ?
O3 C16 O2 122.4(2) ?
O3 C16 C17 124.7(2) ?
O2 C16 C17 112.88(18) ?
C14 C15 C10 121.3(2) ?
C14 C15 H15 119.4 ?
C10 C15 H15 119.4 ?
C8 C7 C4 129.5(2) yes
C8 C7 H7 115.3 ?
C4 C7 H7 115.3 ?
C12 C11 C10 120.82(19) ?
C12 C11 H11 119.6 ?
C10 C11 H11 119.6 ?
O5 C20 H20A 109.5 ?
O5 C20 H20B 109.5 ?
H20A C20 H20B 109.5 ?
O5 C20 H20C 109.5 ?
H20A C20 H20C 109.5 ?
H20B C20 H20C 109.5 ?
C4 C5 C6 121.25(19) ?
C4 C5 H5 119.4 ?
C6 C5 H5 119.4 ?
C17 C19 H19A 109.5 ?
C17 C19 H19B 109.5 ?
H19A C19 H19B 109.5 ?
C17 C19 H19C 109.5 ?
H19A C19 H19C 109.5 ?
H19B C19 H19C 109.5 ?
C1 C6 C5 120.07(19) ?
C1 C6 H6 120.0 ?
C5 C6 H6 120.0 ?
C13 C14 C15 118.8(2) ?
C13 C14 H14 120.6 ?
C15 C14 H14 120.6 ?
C17 C18 H18A 120.0 ?
C17 C18 H18B 120.0 ?
H18A C18 H18B 120.0 ?
O4 C21 H21A 109.5 ?
O4 C21 H21B 109.5 ?
H21A C21 H21B 109.5 ?
O4 C21 H21C 109.5 ?
H21A C21 H21C 109.5 ?
H21B C21 H21C 109.5 ?
C13 C12 C11 119.1(2) ?
C13 C12 H12 120.4 ?
C11 C12 H12 120.4 ?

loop_
_geom_bond_atom_site_label_1
_geom_bond_atom_site_label_2
_geom_bond_site_symmetry_2
_geom_bond_distance
_geom_bond_publ_flag
C1 O4 . 1.362(3) yes
C1 C6 . 1.372(3) ?
C1 C2 . 1.407(3) ?
C10 C11 . 1.386(3) ?
C10 C15 . 1.393(3) ?
C10 C9 . 1.485(3) ?
O5 C2 . 1.363(2) yes
O5 C20 . 1.413(2) yes
C3 C2 . 1.378(3) ?
C3 C4 . 1.404(3) ?
C3 H3 . .9300 ?
O4 C21 . 1.426(3) yes
C4 C5 . 1.385(3) ?
C4 C7 . 1.456(3) ?
C9 O1 . 1.231(2) yes
C9 C8 . 1.475(3) yes
O2 C16 . 1.344(3) yes
O2 C13 . 1.408(3) yes
C13 C14 . 1.372(3) ?
C13 C12 . 1.372(3) ?
C17 C18 . 1.340(3) ?
C17 C19 . 1.477(3) ?
C17 C16 . 1.481(3) ?
C8 C7 . 1.329(3) ?
C8 H8 . .9300 ?
C16 O3 . 1.197(2) yes
C15 C14 . 1.377(3) ?
C15 H15 . .9300 ?
C7 H7 . .9300 ?
C11 C12 . 1.382(3) ?
C11 H11 . .9300 ?
C20 H20A . .9600 ?
C20 H20B . .9600 ?
C20 H20C . .9600 ?
C5 C6 . 1.387(3) ?
C5 H5 . .9300 ?
C19 H19A . .9600 ?
C19 H19B . .9600 ?
C19 H19C . .9600 ?
C6 H6 . .9300 ?
C14 H14 . .9300 ?
C18 H18A . .9300 ?
C18 H18B . .9300 ?
C21 H21A . .9600 ?
C21 H21B . .9600 ?
C21 H21C . .9600 ?
C12 H12 . .9300 ?

loop_
_geom_hbond_atom_site_label_D
_geom_hbond_atom_site_label_H
_geom_hbond_atom_site_label_A
_geom_hbond_site_symmetry_A
_geom_hbond_distance_DH
_geom_hbond_distance_HA
_geom_hbond_distance_DA
_geom_hbond_angle_DHA
_geom_hbond_publ_flag
C7 H7 O1 1_555 .93 2.42 2.784(3) 103 yes
C18 H18B O2 1_555 .93 2.34 2.685(3) 101 yes

loop_
_geom_torsion_atom_site_label_1
_geom_torsion_atom_site_label_2
_geom_torsion_atom_site_label_3
_geom_torsion_atom_site_label_4
_geom_torsion
_geom_torsion_publ_flag
C20 O5 C2 C3 3.5(3) ?
C20 O5 C2 C1 -176.04(19) ?
C4 C3 C2 O5 -179.67(18) ?
C4 C3 C2 C1 -.2(3) ?
O4 C1 C2 O5 .7(3) ?
C6 C1 C2 O5 -179.81(18) ?
O4 C1 C2 C3 -178.84(18) ?
C6 C1 C2 C3 .6(3) ?
C6 C1 O4 C21 .6(3) ?
C2 C1 O4 C21 -179.93(19) ?
C2 C3 C4 C5 -.6(3) ?
C2 C3 C4 C7 179.30(19) ?
C11 C10 C9 O1 170.4(2) ?
C15 C10 C9 O1 -10.8(3) ?
C11 C10 C9 C8 -11.7(3) ?
C15 C10 C9 C8 167.17(19) yes
C16 O2 C13 C14 -78.2(3) ?
C16 O2 C13 C12 105.0(2) ?
O1 C9 C8 C7 4.7(3) yes
C10 C9 C8 C7 -173.18(19) yes
C13 O2 C16 O3 2.8(3) ?
C13 O2 C16 C17 -178.71(18) ?
C18 C17 C16 O3 175.7(2) ?
C19 C17 C16 O3 -4.5(3) ?
C18 C17 C16 O2 -2.8(3) ?
C19 C17 C16 O2 177.09(18) ?
C11 C10 C15 C14 1.2(3) ?
C9 C10 C15 C14 -177.7(2) ?
C9 C8 C7 C4 177.5(2) yes
C5 C4 C7 C8 -176.0(2) yes
C3 C4 C7 C8 4.1(4) ?
C15 C10 C11 C12 -.7(3) ?
C9 C10 C11 C12 178.19(19) ?
C3 C4 C5 C6 .9(3) ?
C7 C4 C5 C6 -179.0(2) ?
O4 C1 C6 C5 179.1(2) ?
C2 C1 C6 C5 -.3(3) ?
C4 C5 C6 C1 -.5(3) ?
C12 C13 C14 C15 -1.7(3) ?
O2 C13 C14 C15 -178.35(18) ?
C10 C15 C14 C13 -.1(3) ?
C14 C13 C12 C11 2.2(3) ?
O2 C13 C12 C11 178.98(18) ?
C10 C11 C12 C13 -1.0(3) ?

loop_
_cod_related_entry_id
_cod_related_entry_database
_cod_related_entry_code
1 ChemSpider 30652335
